data_7226955
loop_
_publ_author_name
'Choudhary, Manoj Kumar'
'Ganga, Venkata Subba Rao'
'Menapara, TusharKumar'
'Kureshy, Rukhsana Ilyas'
'Khan, Noor-ul H.'
'Abdi, Sayed H. R.'
'Eringathodi, Suresh'

_publ_section_title
;
 Cascade reaction for the construction of CF3 containing tetrasubstituted
 furan ring
;
_journal_name_full 'RSC Adv.'
_journal_paper_doi 10.1039/C6RA19782E
_journal_year 2016
_chemical_formula_sum 'C17 H11 F4 N O2'
_chemical_formula_weight 337.27
_chemical_name_systematic
; 
 ? 
;
_space_group_IT_number 14
_symmetry_cell_setting monoclinic
_symmetry_space_group_name_Hall '-P 2ybc'
_symmetry_space_group_name_H-M 'P 1 21/c 1'
_atom_sites_solution_hydrogens geom
_atom_sites_solution_primary direct
_atom_sites_solution_secondary difmap
_audit_creation_method SHELXL-97
_audit_update_record
;
2016-04-11 deposited with the CCDC.
2016-10-27 downloaded from the CCDC.
;
_cell_angle_alpha 90.00
_cell_angle_beta 113.234(2)
_cell_angle_gamma 90.00
_cell_formula_units_Z 8
_cell_length_a 16.2924(16)
_cell_length_b 11.4971(11)
_cell_length_c 17.3169(17)
_cell_measurement_reflns_used 4518
_cell_measurement_temperature 150(2)
_cell_measurement_theta_max 27.52
_cell_measurement_theta_min 2.23
_cell_volume 2980.7(5)
_computing_cell_refinement 'BRUKER SMART'
_computing_data_collection 'BRUKER SMART'
_computing_data_reduction 'BRUKER SAINT'
_computing_molecular_graphics ORTEP
_computing_structure_refinement 'SHELXL-97 (Sheldrick, 1997)'
_computing_structure_solution 'SHELXS-97 (Sheldrick, 1990)'
_diffrn_ambient_temperature 150(2)
_diffrn_measured_fraction_theta_full 0.998
_diffrn_measured_fraction_theta_max 0.998
_diffrn_measurement_device_type 'BRUKER SMART APEX CCD DIFFARCTOMETER'
_diffrn_measurement_method 'OMEGA-PHI SCAN'
_diffrn_radiation_monochromator graphite
_diffrn_radiation_source 'fine-focus sealed tube'
_diffrn_radiation_type MoK\a
_diffrn_radiation_wavelength 0.71073
_diffrn_reflns_av_R_equivalents 0.0326
_diffrn_reflns_av_sigmaI/netI 0.0415
_diffrn_reflns_limit_h_max 14
_diffrn_reflns_limit_h_min -19
_diffrn_reflns_limit_k_max 12
_diffrn_reflns_limit_k_min -13
_diffrn_reflns_limit_l_max 19
_diffrn_reflns_limit_l_min -20
_diffrn_reflns_number 14500
_diffrn_reflns_theta_full 25.00
_diffrn_reflns_theta_max 25.00
_diffrn_reflns_theta_min 1.36
_exptl_absorpt_coefficient_mu 0.132
_exptl_absorpt_correction_T_max 0.9947
_exptl_absorpt_correction_T_min 0.9490
_exptl_absorpt_correction_type multi-scan
_exptl_absorpt_process_details 'BRUKER SADABS'
_exptl_crystal_colour COLOURLESS
_exptl_crystal_density_diffrn 1.503
_exptl_crystal_density_method 'not measured'
_exptl_crystal_description BLOCKS
_exptl_crystal_F_000 1376
_exptl_crystal_size_max 0.40
_exptl_crystal_size_mid 0.32
_exptl_crystal_size_min 0.04
_refine_diff_density_max 0.295
_refine_diff_density_min -0.236
_refine_diff_density_rms 0.060
_refine_ls_extinction_method none
_refine_ls_goodness_of_fit_ref 1.227
_refine_ls_hydrogen_treatment constr
_refine_ls_matrix_type full
_refine_ls_number_parameters 435
_refine_ls_number_reflns 5239
_refine_ls_number_restraints 0
_refine_ls_restrained_S_all 1.227
_refine_ls_R_factor_all 0.0888
_refine_ls_R_factor_gt 0.0727
_refine_ls_shift/su_max 0.000
_refine_ls_shift/su_mean 0.000
_refine_ls_structure_factor_coef Fsqd
_refine_ls_weighting_details 'calc w=1/[\s^2^(Fo^2^)+(0.0486P)^2^+2.6975P] where P=(Fo^2^+2Fc^2^)/3'
_refine_ls_weighting_scheme calc
_refine_ls_wR_factor_gt 0.1408
_refine_ls_wR_factor_ref 0.1481
_reflns_number_gt 4430
_reflns_number_total 5239
_reflns_threshold_expression >2sigma(I)
_cod_data_source_file c6ra19782e2.cif
_cod_data_source_block rcf3no2m
_cod_depositor_comments
;
The following automatic conversions were performed:

'_symmetry_cell_setting' value 'MONOCLINIC' changed to 'monoclinic'
according to
/usr/data/users/saulius/crontab/automatic-downloads/rss-feeds/RSC/lib/dictionaries/cif_core.dic
dictionary named 'cif_core.dic' version 2.4.2 from 2011-04-26.

'_exptl_absorpt_correction_type' value 'MULTI-SCAN' changed to
'multi-scan' according to
/usr/data/users/saulius/crontab/automatic-downloads/rss-feeds/RSC/lib/dictionaries/cif_core.dic
dictionary named 'cif_core.dic' version 2.4.2 from 2011-04-26.

Automatic conversion script
Id: cif_fix_values 4268 2015-11-12 08:31:59Z antanas 
;
_cod_original_sg_symbol_H-M P21/c
_cod_database_code 7226955

loop_
_symmetry_equiv_pos_as_xyz
'x, y, z'
'-x, y+1/2, -z+1/2'
'-x, -y, -z'
'x, -y-1/2, z-1/2'

loop_
_atom_site_label
_atom_site_type_symbol
_atom_site_fract_x
_atom_site_fract_y
_atom_site_fract_z
_atom_site_U_iso_or_equiv
_atom_site_adp_type
_atom_site_occupancy
_atom_site_symmetry_multiplicity
_atom_site_calc_flag
_atom_site_refinement_flags
F1 F 0.18632(14) -0.01284(17) 0.69214(14) 0.0485(6) Uani 1 1 d .
F2 F 0.10667(13) 0.08524(19) 0.58238(13) 0.0507(6) Uani 1 1 d .
F3 F 0.23591(14) 0.02245(19) 0.59626(14) 0.0504(6) Uani 1 1 d .
F4 F 0.04372(14) 0.4036(2) 0.85131(14) 0.0520(6) Uani 1 1 d .
F5 F 0.11883(13) 0.6840(2) 0.28356(12) 0.0470(6) Uani 1 1 d .
F6 F 0.22186(14) 0.7996(2) 0.28267(12) 0.0515(6) Uani 1 1 d .
F7 F 0.11843(14) 0.86325(19) 0.31866(13) 0.0488(6) Uani 1 1 d .
F8 F 0.01626(15) 0.6439(2) 0.59894(15) 0.0597(7) Uani 1 1 d .
O1 O 0.23870(14) 0.25498(19) 0.61952(13) 0.0285(5) Uani 1 1 d .
O2 O 0.28226(14) 0.3757(2) 0.51661(13) 0.0305(5) Uani 1 1 d .
H2C H 0.3018 0.4104 0.4861 0.046 Uiso 1 1 calc R
O3 O 0.27738(13) 0.63914(17) 0.41329(13) 0.0246(5) Uani 1 1 d .
O4 O 0.39258(13) 0.47520(17) 0.43938(13) 0.0231(5) Uani 1 1 d .
H4C H 0.4333 0.4275 0.4543 0.035 Uiso 1 1 calc R
N1 N 0.35393(17) 0.3318(2) 0.58726(15) 0.0257(6) Uani 1 1 d .
N2 N 0.42761(16) 0.5878(2) 0.46999(15) 0.0210(6) Uani 1 1 d .
C1 C 0.1844(2) 0.1972(3) 0.8048(2) 0.0387(9) Uani 1 1 d .
H1 H 0.2198 0.1330 0.8295 0.046 Uiso 1 1 calc R
C2 C 0.1381(2) 0.2528(4) 0.8460(2) 0.0406(9) Uani 1 1 d .
H2 H 0.1419 0.2263 0.8980 0.049 Uiso 1 1 calc R
C3 C 0.0867(2) 0.3468(3) 0.8092(2) 0.0368(8) Uani 1 1 d .
C4 C 0.0775(3) 0.3866(3) 0.7321(2) 0.0433(9) Uani 1 1 d .
H4 H 0.0410 0.4499 0.7076 0.052 Uiso 1 1 calc R
C5 C 0.1236(2) 0.3303(3) 0.6913(2) 0.0381(9) Uani 1 1 d .
H5 H 0.1177 0.3561 0.6384 0.046 Uiso 1 1 calc R
C6 C 0.1785(2) 0.2364(3) 0.72710(19) 0.0270(7) Uani 1 1 d .
C7 C 0.2332(2) 0.1796(3) 0.6839(2) 0.0282(7) Uani 1 1 d .
C8 C 0.32695(19) 0.2729(3) 0.63471(18) 0.0224(7) Uani 1 1 d .
C9 C 0.3839(2) 0.2122(3) 0.71200(18) 0.0227(7) Uani 1 1 d .
C10 C 0.3293(2) 0.1587(3) 0.74079(19) 0.0258(7) Uani 1 1 d .
H10 H 0.3480 0.1142 0.7896 0.031 Uiso 1 1 calc R
C11 C 0.4826(2) 0.2127(3) 0.74888(18) 0.0233(7) Uani 1 1 d .
C12 C 0.5322(2) 0.2934(3) 0.7254(2) 0.0290(7) Uani 1 1 d .
H12 H 0.5030 0.3484 0.6843 0.035 Uiso 1 1 calc R
C13 C 0.6245(2) 0.2925(3) 0.7623(2) 0.0341(8) Uani 1 1 d .
H13 H 0.6567 0.3470 0.7460 0.041 Uiso 1 1 calc R
C14 C 0.6692(2) 0.2116(3) 0.8233(2) 0.0321(8) Uani 1 1 d .
H14 H 0.7313 0.2116 0.8482 0.038 Uiso 1 1 calc R
C15 C 0.6211(2) 0.1308(3) 0.8468(2) 0.0297(8) Uani 1 1 d .
H15 H 0.6510 0.0758 0.8876 0.036 Uiso 1 1 calc R
C16 C 0.5287(2) 0.1307(3) 0.81033(19) 0.0266(7) Uani 1 1 d .
H16 H 0.4971 0.0757 0.8268 0.032 Uiso 1 1 calc R
C17 C 0.1895(2) 0.0680(3) 0.6380(2) 0.0378(9) Uani 1 1 d .
C18 C 0.1520(2) 0.6012(3) 0.4796(2) 0.0303(8) Uani 1 1 d .
H20 H 0.1763 0.5405 0.4600 0.036 Uiso 1 1 calc R
C19 C 0.1015(2) 0.5771(3) 0.5258(2) 0.0400(9) Uani 1 1 d .
H19 H 0.0928 0.5008 0.5386 0.048 Uiso 1 1 calc R
C20 C 0.0647(2) 0.6675(3) 0.5523(2) 0.0379(9) Uani 1 1 d .
C21 C 0.0750(2) 0.7806(3) 0.5344(2) 0.0341(8) Uani 1 1 d .
H21 H 0.0484 0.8404 0.5524 0.041 Uiso 1 1 calc R
C22 C 0.1263(2) 0.8042(3) 0.48871(19) 0.0268(7) Uani 1 1 d .
H22 H 0.1340 0.8807 0.4755 0.032 Uiso 1 1 calc R
C23 C 0.16629(18) 0.7141(3) 0.46242(18) 0.0222(7) Uani 1 1 d .
C24 C 0.22696(19) 0.7415(3) 0.41628(19) 0.0240(7) Uani 1 1 d .
C25 C 0.2971(2) 0.8307(3) 0.45878(19) 0.0232(7) Uani 1 1 d .
H25 H 0.2855 0.9075 0.4681 0.028 Uiso 1 1 calc R
C26 C 0.37863(19) 0.7850(2) 0.48147(17) 0.0199(6) Uani 1 1 d .
C27 C 0.36613(19) 0.6634(3) 0.45445(17) 0.0201(6) Uani 1 1 d .
C28 C 0.4669(2) 0.8378(2) 0.53012(18) 0.0212(7) Uani 1 1 d .
C29 C 0.4771(2) 0.9179(3) 0.59363(19) 0.0255(7) Uani 1 1 d .
H29 H 0.4277 0.9401 0.6045 0.031 Uiso 1 1 calc R
C30 C 0.5600(2) 0.9645(3) 0.6406(2) 0.0320(8) Uani 1 1 d .
H30 H 0.5660 1.0185 0.6825 0.038 Uiso 1 1 calc R
C31 C 0.6341(2) 0.9315(3) 0.6257(2) 0.0296(8) Uani 1 1 d .
H31 H 0.6902 0.9609 0.6588 0.036 Uiso 1 1 calc R
C32 C 0.6244(2) 0.8548(3) 0.5617(2) 0.0276(7) Uani 1 1 d .
H32 H 0.6739 0.8342 0.5505 0.033 Uiso 1 1 calc R
C33 C 0.5417(2) 0.8082(3) 0.5139(2) 0.0254(7) Uani 1 1 d .
H33 H 0.5358 0.7567 0.4706 0.030 Uiso 1 1 calc R
C34 C 0.1708(2) 0.7722(3) 0.3239(2) 0.0341(8) Uani 1 1 d .

loop_
_atom_site_aniso_label
_atom_site_aniso_U_11
_atom_site_aniso_U_22
_atom_site_aniso_U_33
_atom_site_aniso_U_23
_atom_site_aniso_U_13
_atom_site_aniso_U_12
F1 0.0482(13) 0.0339(12) 0.0589(14) 0.0067(10) 0.0162(11) -0.0092(10)
F2 0.0305(12) 0.0539(14) 0.0493(13) -0.0041(11) -0.0041(10) -0.0067(10)
F3 0.0473(13) 0.0515(14) 0.0514(14) -0.0198(11) 0.0186(11) -0.0067(11)
F4 0.0458(13) 0.0663(15) 0.0537(14) -0.0107(11) 0.0299(12) -0.0014(11)
F5 0.0341(11) 0.0634(15) 0.0340(12) -0.0072(10) 0.0034(10) 0.0004(11)
F6 0.0443(12) 0.0829(17) 0.0355(12) 0.0117(11) 0.0247(11) 0.0083(12)
F7 0.0525(13) 0.0568(14) 0.0378(12) 0.0178(10) 0.0185(11) 0.0302(11)
F8 0.0546(14) 0.0758(17) 0.0689(16) 0.0116(13) 0.0460(13) -0.0062(12)
O1 0.0247(11) 0.0362(13) 0.0230(11) 0.0062(10) 0.0076(10) 0.0016(10)
O2 0.0295(12) 0.0374(14) 0.0242(12) 0.0085(10) 0.0103(10) 0.0061(10)
O3 0.0178(11) 0.0250(12) 0.0296(12) -0.0059(9) 0.0079(9) 0.0016(9)
O4 0.0207(11) 0.0187(11) 0.0279(12) -0.0027(9) 0.0075(10) 0.0022(9)
N1 0.0271(14) 0.0290(15) 0.0190(14) 0.0020(11) 0.0069(12) 0.0062(12)
N2 0.0231(13) 0.0194(13) 0.0209(13) 0.0018(10) 0.0093(11) 0.0020(11)
C1 0.0237(18) 0.055(2) 0.038(2) 0.0156(18) 0.0125(16) 0.0071(16)
C2 0.0274(18) 0.067(3) 0.0294(19) 0.0118(18) 0.0130(16) -0.0015(18)
C3 0.0252(18) 0.052(2) 0.036(2) -0.0057(18) 0.0155(16) -0.0055(17)
C4 0.044(2) 0.040(2) 0.049(2) 0.0062(18) 0.021(2) 0.0061(17)
C5 0.045(2) 0.041(2) 0.032(2) 0.0097(16) 0.0187(17) 0.0044(17)
C6 0.0197(16) 0.0315(18) 0.0261(17) 0.0028(14) 0.0051(14) -0.0079(14)
C7 0.0247(17) 0.0310(18) 0.0258(17) 0.0064(14) 0.0065(14) -0.0012(14)
C8 0.0227(16) 0.0248(17) 0.0199(16) -0.0040(13) 0.0086(13) 0.0009(13)
C9 0.0307(17) 0.0188(16) 0.0187(16) -0.0027(12) 0.0098(14) 0.0008(13)
C10 0.0290(17) 0.0250(17) 0.0207(16) 0.0021(13) 0.0070(14) 0.0008(14)
C11 0.0258(16) 0.0249(17) 0.0198(16) -0.0047(13) 0.0095(14) 0.0016(13)
C12 0.0329(18) 0.0299(18) 0.0232(17) -0.0005(14) 0.0100(15) -0.0009(15)
C13 0.0309(19) 0.042(2) 0.0307(19) -0.0026(16) 0.0138(16) -0.0092(16)
C14 0.0244(17) 0.048(2) 0.0229(17) -0.0071(16) 0.0081(14) -0.0020(16)
C15 0.0300(18) 0.0342(19) 0.0239(17) 0.0008(14) 0.0094(15) 0.0051(15)
C16 0.0321(18) 0.0284(18) 0.0221(17) -0.0015(14) 0.0139(15) 0.0001(14)
C17 0.030(2) 0.042(2) 0.036(2) 0.0022(17) 0.0067(17) -0.0020(16)
C18 0.0224(17) 0.0281(19) 0.040(2) 0.0002(15) 0.0116(15) 0.0035(14)
C19 0.033(2) 0.034(2) 0.055(2) 0.0143(18) 0.0198(18) 0.0000(16)
C20 0.0255(18) 0.055(2) 0.038(2) 0.0074(18) 0.0177(16) -0.0031(17)
C21 0.0248(17) 0.046(2) 0.0335(19) -0.0066(16) 0.0139(16) 0.0027(16)
C22 0.0259(17) 0.0257(17) 0.0280(17) 0.0001(14) 0.0098(14) -0.0009(14)
C23 0.0131(14) 0.0285(18) 0.0203(16) -0.0002(13) 0.0014(12) 0.0003(13)
C24 0.0233(16) 0.0207(16) 0.0300(18) 0.0021(13) 0.0126(14) 0.0052(13)
C25 0.0280(17) 0.0165(16) 0.0295(17) 0.0043(13) 0.0161(14) 0.0034(13)
C26 0.0262(16) 0.0192(15) 0.0172(15) 0.0039(12) 0.0116(13) 0.0030(13)
C27 0.0200(16) 0.0271(17) 0.0140(15) 0.0014(12) 0.0075(13) 0.0008(13)
C28 0.0250(16) 0.0178(16) 0.0204(16) 0.0080(12) 0.0085(13) 0.0011(13)
C29 0.0305(18) 0.0236(17) 0.0252(17) 0.0039(14) 0.0140(15) 0.0029(14)
C30 0.043(2) 0.0263(18) 0.0246(17) -0.0011(14) 0.0105(16) -0.0028(15)
C31 0.0255(17) 0.0275(18) 0.0276(18) 0.0035(14) 0.0017(14) -0.0060(14)
C32 0.0229(17) 0.0258(17) 0.0336(19) 0.0058(14) 0.0105(15) 0.0026(14)
C33 0.0273(17) 0.0231(17) 0.0277(17) 0.0026(13) 0.0129(15) 0.0007(13)
C34 0.0288(18) 0.043(2) 0.0323(19) 0.0031(17) 0.0138(16) 0.0084(17)

loop_
_atom_type_symbol
_atom_type_description
_atom_type_scat_dispersion_real
_atom_type_scat_dispersion_imag
_atom_type_scat_source
C C 0.0033 0.0016 'International Tables Vol C Tables 4.2.6.8 and 6.1.1.4'
H H 0.0000 0.0000 'International Tables Vol C Tables 4.2.6.8 and 6.1.1.4'
N N 0.0061 0.0033 'International Tables Vol C Tables 4.2.6.8 and 6.1.1.4'
O O 0.0106 0.0060 'International Tables Vol C Tables 4.2.6.8 and 6.1.1.4'
F F 0.0171 0.0103 'International Tables Vol C Tables 4.2.6.8 and 6.1.1.4'

loop_
_geom_angle_atom_site_label_1
_geom_angle_atom_site_label_2
_geom_angle_atom_site_label_3
_geom_angle
C8 O1 C7 108.8(2)
N1 O2 H2C 109.5
C27 O3 C24 108.3(2)
N2 O4 H4C 109.5
C8 N1 O2 111.9(2)
C27 N2 O4 112.0(2)
C2 C1 C6 120.5(3)
C2 C1 H1 119.8
C6 C1 H1 119.8
C3 C2 C1 119.1(3)
C3 C2 H2 120.5
C1 C2 H2 120.5
F4 C3 C2 118.8(3)
F4 C3 C4 118.9(3)
C2 C3 C4 122.3(3)
C3 C4 C5 118.2(3)
C3 C4 H4 120.9
C5 C4 H4 120.9
C4 C5 C6 121.5(3)
C4 C5 H5 119.2
C6 C5 H5 119.2
C5 C6 C1 118.4(3)
C5 C6 C7 121.1(3)
C1 C6 C7 120.5(3)
O1 C7 C10 103.7(2)
O1 C7 C6 110.4(3)
C10 C7 C6 114.1(3)
O1 C7 C17 105.1(3)
C10 C7 C17 110.9(3)
C6 C7 C17 111.9(3)
N1 C8 O1 124.1(3)
N1 C8 C9 126.0(3)
O1 C8 C9 109.9(2)
C10 C9 C8 106.6(3)
C10 C9 C11 127.9(3)
C8 C9 C11 125.5(3)
C9 C10 C7 111.0(3)
C9 C10 H10 124.5
C7 C10 H10 124.5
C12 C11 C16 118.2(3)
C12 C11 C9 122.3(3)
C16 C11 C9 119.5(3)
C13 C12 C11 120.7(3)
C13 C12 H12 119.7
C11 C12 H12 119.7
C14 C13 C12 120.6(3)
C14 C13 H13 119.7
C12 C13 H13 119.7
C15 C14 C13 119.4(3)
C15 C14 H14 120.3
C13 C14 H14 120.3
C14 C15 C16 120.6(3)
C14 C15 H15 119.7
C16 C15 H15 119.7
C15 C16 C11 120.5(3)
C15 C16 H16 119.7
C11 C16 H16 119.7
F2 C17 F1 107.6(3)
F2 C17 F3 107.1(3)
F1 C17 F3 107.0(3)
F2 C17 C7 112.5(3)
F1 C17 C7 111.0(3)
F3 C17 C7 111.2(3)
C23 C18 C19 120.4(3)
C23 C18 H20 119.8
C19 C18 H20 119.8
C20 C19 C18 118.9(3)
C20 C19 H19 120.6
C18 C19 H19 120.6
F8 C20 C21 118.5(3)
F8 C20 C19 118.9(3)
C21 C20 C19 122.6(3)
C20 C21 C22 118.3(3)
C20 C21 H21 120.9
C22 C21 H21 120.9
C21 C22 C23 120.4(3)
C21 C22 H22 119.8
C23 C22 H22 119.8
C18 C23 C22 119.4(3)
C18 C23 C24 120.5(3)
C22 C23 C24 120.0(3)
O3 C24 C25 103.9(2)
O3 C24 C23 110.1(2)
C25 C24 C23 114.2(2)
O3 C24 C34 105.2(2)
C25 C24 C34 112.4(3)
C23 C24 C34 110.4(2)
C26 C25 C24 110.7(3)
C26 C25 H25 124.6
C24 C25 H25 124.6
C25 C26 C27 106.6(3)
C25 C26 C28 129.5(3)
C27 C26 C28 123.7(3)
N2 C27 O3 123.6(3)
N2 C27 C26 125.9(3)
O3 C27 C26 110.3(2)
C29 C28 C33 118.6(3)
C29 C28 C26 120.5(3)
C33 C28 C26 121.0(3)
C30 C29 C28 120.4(3)
C30 C29 H29 119.8
C28 C29 H29 119.8
C29 C30 C31 120.5(3)
C29 C30 H30 119.8
C31 C30 H30 119.8
C32 C31 C30 119.7(3)
C32 C31 H31 120.2
C30 C31 H31 120.2
C31 C32 C33 120.4(3)
C31 C32 H32 119.8
C33 C32 H32 119.8
C32 C33 C28 120.5(3)
C32 C33 H33 119.7
C28 C33 H33 119.7
F5 C34 F7 107.8(3)
F5 C34 F6 107.6(3)
F7 C34 F6 107.3(3)
F5 C34 C24 111.5(3)
F7 C34 C24 110.7(3)
F6 C34 C24 111.8(3)

loop_
_geom_bond_atom_site_label_1
_geom_bond_atom_site_label_2
_geom_bond_distance
F1 C17 1.335(4)
F2 C17 1.328(4)
F3 C17 1.342(4)
F4 C3 1.360(4)
F5 C34 1.329(4)
F6 C34 1.331(4)
F7 C34 1.330(4)
F8 C20 1.360(4)
O1 C8 1.371(3)
O1 C7 1.443(4)
O2 N1 1.410(3)
O2 H2C 0.8200
O3 C27 1.365(3)
O3 C24 1.448(3)
O4 N2 1.429(3)
O4 H4C 0.8200
N1 C8 1.270(4)
N2 C27 1.273(4)
C1 C2 1.382(5)
C1 C6 1.386(4)
C1 H1 0.9300
C2 C3 1.362(5)
C2 H2 0.9300
C3 C4 1.363(5)
C4 C5 1.380(5)
C4 H4 0.9300
C5 C6 1.382(5)
C5 H5 0.9300
C6 C7 1.519(4)
C7 C10 1.503(4)
C7 C17 1.529(5)
C8 C9 1.470(4)
C9 C10 1.330(4)
C9 C11 1.478(4)
C10 H10 0.9300
C11 C12 1.393(4)
C11 C16 1.398(4)
C12 C13 1.382(5)
C12 H12 0.9300
C13 C14 1.380(5)
C13 H13 0.9300
C14 C15 1.375(5)
C14 H14 0.9300
C15 C16 1.384(4)
C15 H15 0.9300
C16 H16 0.9300
C18 C23 1.373(4)
C18 C19 1.383(5)
C18 H20 0.9300
C19 C20 1.367(5)
C19 H19 0.9300
C20 C21 1.363(5)
C21 C22 1.386(4)
C21 H21 0.9300
C22 C23 1.392(4)
C22 H22 0.9300
C23 C24 1.529(4)
C24 C25 1.495(4)
C24 C34 1.538(5)
C25 C26 1.335(4)
C25 H25 0.9300
C26 C27 1.463(4)
C26 C28 1.479(4)
C28 C29 1.393(4)
C28 C33 1.397(4)
C29 C30 1.381(5)
C29 H29 0.9300
C30 C31 1.384(5)
C30 H30 0.9300
C31 C32 1.376(5)
C31 H31 0.9300
C32 C33 1.382(4)
C32 H32 0.9300
C33 H33 0.9300
